data_7155272
loop_
_publ_author_name
'Brittain, William D. G.'
'Chapin, Brette M.'
'Zhai, Wenlei'
'Lynch, Vincent M.'
'Buckley, Benjamin R.'
'Anslyn, Eric V.'
'Fossey, John S.'

_publ_section_title
;
 The Bull-James assembly as a chiral auxiliary and shift reagent in
 kinetic resolution of alkyne amines by the CuAAC reaction.
;
_journal_issue 46
_journal_name_full 'Organic &amp; biomolecular chemistry'
_journal_page_first 10778
_journal_page_last 10782
_journal_paper_doi 10.1039/c6ob01623e
_journal_volume 14
_journal_year 2016
_chemical_absolute_configuration syn
_chemical_formula_moiety 'C43 H31 B N4 O2'
_chemical_formula_sum 'C43 H31 B N4 O2'
_chemical_formula_weight 646.53
_space_group_crystal_system orthorhombic
_space_group_IT_number 19
_space_group_name_Hall 'P 2ac 2ab'
_space_group_name_H-M_alt 'P 21 21 21'
_symmetry_space_group_name_Hall 'P 2ac 2ab'
_symmetry_space_group_name_H-M 'P 21 21 21'
_atom_sites_solution_hydrogens geom
_audit_creation_method SHELXL-2014/7
_audit_update_record
;
2016-05-03 deposited with the CCDC.
2016-08-15 downloaded from the CCDC.
;
_cell_angle_alpha 90
_cell_angle_beta 90
_cell_angle_gamma 90
_cell_formula_units_Z 4
_cell_length_a 9.4858(12)
_cell_length_b 16.647(2)
_cell_length_c 20.977(2)
_cell_measurement_reflns_used 20395
_cell_measurement_temperature 100(2)
_cell_measurement_theta_max 74.1
_cell_measurement_theta_min 3.37
_cell_volume 3312.5(7)
_computing_cell_refinement 'CrysAlisPro V 1.171.37.31, Agilent Technologies'
_computing_data_collection 'CrysAlisPro V 1.171.37.31, Agilent Technologies'
_computing_data_reduction 'CrysAlisPro V 1.171.37.31, Agilent Technologies'
_computing_molecular_graphics 'XP SHELXTL/PC, Siemens Analytical'
_computing_publication_material 'XL SHELXTL/PC, Siemens Analytical'
_computing_structure_refinement 'Shelxl-2013, Sheldrick, G. M.'
_computing_structure_solution
;

SUPERFLIP.  Palatinus, L. and Chapuis, G., J. Appl. Cryst. 40, 786-790.
;
_diffrn_ambient_temperature 100(2)
_diffrn_measured_fraction_theta_full 0.999
_diffrn_measured_fraction_theta_max 0.996
_diffrn_measurement_device_type 'Agilent SuperNova with AtlasS2 CCD'
_diffrn_measurement_method \w-scans
_diffrn_radiation_type CuK\a
_diffrn_radiation_wavelength 1.54184
_diffrn_reflns_av_R_equivalents 0.0342
_diffrn_reflns_av_unetI/netI 0.0221
_diffrn_reflns_Laue_measured_fraction_full 0.999
_diffrn_reflns_Laue_measured_fraction_max 0.996
_diffrn_reflns_limit_h_max 11
_diffrn_reflns_limit_h_min -11
_diffrn_reflns_limit_k_max 20
_diffrn_reflns_limit_k_min -20
_diffrn_reflns_limit_l_max 26
_diffrn_reflns_limit_l_min -26
_diffrn_reflns_number 32887
_diffrn_reflns_point_group_measured_fraction_full 1.000
_diffrn_reflns_point_group_measured_fraction_max 0.997
_diffrn_reflns_theta_full 67.684
_diffrn_reflns_theta_max 74.310
_diffrn_reflns_theta_min 3.389
_diffrn_source 'sealed microfocus tube'
_exptl_absorpt_coefficient_mu 0.631
_exptl_absorpt_correction_T_max 1.00
_exptl_absorpt_correction_T_min 0.940
_exptl_absorpt_correction_type multi-scan
_exptl_absorpt_process_details
;
CrysAlisPro 1.171.38.27t (Agilent, 2015)
Empirical absorption correction using spherical harmonics,
 implemented in SCALE3 ABSPACK scaling algorithm.
;
_exptl_crystal_colour colorless
_exptl_crystal_density_diffrn 1.296
_exptl_crystal_description prism
_exptl_crystal_F_000 1352
_exptl_crystal_size_max 0.150
_exptl_crystal_size_mid 0.100
_exptl_crystal_size_min 0.070
_refine_diff_density_max 0.173
_refine_diff_density_min -0.199
_refine_diff_density_rms 0.036
_refine_ls_abs_structure_details
;
 Refined as an inversion twin.
;
_refine_ls_abs_structure_Flack -0.2(2)
_refine_ls_extinction_method none
_refine_ls_goodness_of_fit_ref 1.034
_refine_ls_hydrogen_treatment constr
_refine_ls_matrix_type full
_refine_ls_number_parameters 452
_refine_ls_number_reflns 6697
_refine_ls_number_restraints 0
_refine_ls_restrained_S_all 1.034
_refine_ls_R_factor_all 0.0326
_refine_ls_R_factor_gt 0.0313
_refine_ls_shift/su_max 0.001
_refine_ls_shift/su_mean 0.000
_refine_ls_structure_factor_coef Fsqd
_refine_ls_weighting_details 'w=1/[\s^2^(Fo^2^)+(0.0505P)^2^+0.4821P] where P=(Fo^2^+2Fc^2^)/3'
_refine_ls_weighting_scheme calc
_refine_ls_wR_factor_gt 0.0819
_refine_ls_wR_factor_ref 0.0831
_reflns_Friedel_coverage 0.781
_reflns_Friedel_fraction_full 1.000
_reflns_Friedel_fraction_max 0.998
_reflns_number_gt 6473
_reflns_number_total 6697
_reflns_threshold_expression 'I > 2\s(I)'
_cod_data_source_file c6ob01623e2.cif
_cod_data_source_block shelx
_cod_depositor_comments 'Adding full bibliography for 7155272.cif.'
_cod_database_code 7155272
_shelx_shelxl_version_number 2014/7
_shelx_space_group_comment
;
The symmetry employed for this shelxl refinement is uniquely defined
by the following loop, which should always be used as a source of
symmetry information in preference to the above space-group names.
They are only intended as comments.
;
_shelx_estimated_absorpt_t_min 0.911
_shelx_estimated_absorpt_t_max 0.957

loop_
_space_group_symop_operation_xyz
'x, y, z'
'-x+1/2, -y, z+1/2'
'x+1/2, -y+1/2, -z'
'-x, y+1/2, -z+1/2'

loop_
_atom_site_label
_atom_site_type_symbol
_atom_site_fract_x
_atom_site_fract_y
_atom_site_fract_z
_atom_site_U_iso_or_equiv
_atom_site_adp_type
_atom_site_occupancy
_atom_site_site_symmetry_order
_atom_site_calc_flag
_atom_site_refinement_flags_posn
_atom_site_refinement_flags_adp
C1 C 0.3973(2) 0.07914(10) 0.94887(8) 0.0181(3) Uani 1 1 d . .
C2 C 0.2555(2) 0.09106(11) 0.96132(8) 0.0209(4) Uani 1 1 d . .
H2 H 0.1863 0.0634 0.9371 0.025 Uiso 1 1 calc R U
C3 C 0.2145(2) 0.14408(11) 1.00979(9) 0.0232(4) Uani 1 1 d . .
H3 H 0.1171 0.1513 1.0186 0.028 Uiso 1 1 calc R U
C4 C 0.3142(2) 0.18636(12) 1.04531(9) 0.0239(4) Uani 1 1 d . .
H4 H 0.2842 0.2218 1.0781 0.029 Uiso 1 1 calc R U
C5 C 0.4571(2) 0.17683(11) 1.03287(8) 0.0212(4) Uani 1 1 d . .
H5 H 0.5259 0.2064 1.0559 0.025 Uiso 1 1 calc R U
C6 C 0.49617(19) 0.12270(11) 0.98563(8) 0.0184(3) Uani 1 1 d . .
C7 C 0.6387(2) 0.09876(11) 0.96757(8) 0.0191(4) Uani 1 1 d . .
H7 H 0.7214 0.1205 0.9864 0.023 Uiso 1 1 calc R U
C8 C 0.7680(2) 0.00211(11) 0.90115(8) 0.0199(3) Uani 1 1 d . .
H8 H 0.7372 -0.0332 0.8652 0.024 Uiso 1 1 calc R U
C9 C 0.8780(2) 0.05749(11) 0.87435(8) 0.0191(3) Uani 1 1 d . .
C10 C 0.9647(2) 0.04444(11) 0.82335(8) 0.0207(4) Uani 1 1 d . .
H10 H 0.9681 -0.0015 0.7966 0.025 Uiso 1 1 calc R U
C11 C 1.1585(2) 0.12918(12) 0.77449(8) 0.0227(4) Uani 1 1 d . .
H11A H 1.2411 0.0950 0.7844 0.027 Uiso 1 1 calc R U
H11B H 1.1872 0.1860 0.7795 0.027 Uiso 1 1 calc R U
C12 C 1.1129(2) 0.11457(11) 0.70630(9) 0.0228(4) Uani 1 1 d . .
C13 C 0.9823(2) 0.14080(13) 0.68462(9) 0.0274(4) Uani 1 1 d . .
H13 H 0.9202 0.1676 0.7131 0.033 Uiso 1 1 calc R U
C14 C 0.9419(2) 0.12826(15) 0.62179(10) 0.0342(5) Uani 1 1 d . .
H14 H 0.8534 0.1476 0.6072 0.041 Uiso 1 1 calc R U
C15 C 1.0303(3) 0.08774(15) 0.58031(10) 0.0386(5) Uani 1 1 d . .
H15 H 1.0020 0.0784 0.5375 0.046 Uiso 1 1 calc R U
C16 C 1.1602(3) 0.06086(16) 0.60156(10) 0.0404(5) Uani 1 1 d . .
H16 H 1.2209 0.0327 0.5733 0.048 Uiso 1 1 calc R U
C17 C 1.2023(2) 0.07503(14) 0.66426(10) 0.0312(5) Uani 1 1 d . .
H17 H 1.2924 0.0576 0.6783 0.037 Uiso 1 1 calc R U
C18 C 0.8200(2) -0.05363(12) 0.95384(9) 0.0252(4) Uani 1 1 d . .
C19 C 0.7670(2) -0.13164(13) 0.95662(11) 0.0340(5) Uani 1 1 d . .
H19 H 0.6991 -0.1488 0.9263 0.041 Uiso 1 1 calc R U
C20 C 0.8128(3) -0.18419(17) 1.00329(14) 0.0487(7) Uani 1 1 d . .
H20 H 0.7774 -0.2375 1.0045 0.058 Uiso 1 1 calc R U
C21 C 0.9107(3) -0.1590(2) 1.04842(13) 0.0538(8) Uani 1 1 d . .
H21 H 0.9431 -0.1953 1.0802 0.065 Uiso 1 1 calc R U
C22 C 0.9607(3) -0.08091(19) 1.04698(11) 0.0467(7) Uani 1 1 d . .
H22 H 1.0255 -0.0632 1.0785 0.056 Uiso 1 1 calc R U
C23 C 0.9165(2) -0.02802(15) 0.99946(9) 0.0315(5) Uani 1 1 d . .
H23 H 0.9521 0.0253 0.9982 0.038 Uiso 1 1 calc R U
C24 C 0.5057(2) 0.00789(11) 0.78314(8) 0.0184(3) Uani 1 1 d . .
C25 C 0.6095(2) 0.04111(11) 0.74271(8) 0.0227(4) Uani 1 1 d . .
H25 H 0.6465 0.0930 0.7514 0.027 Uiso 1 1 calc R U
C26 C 0.6568(2) -0.00130(13) 0.69107(8) 0.0245(4) Uani 1 1 d . .
H26 H 0.7247 0.0220 0.6634 0.029 Uiso 1 1 calc R U
C27 C 0.6052(2) -0.07960(12) 0.67861(8) 0.0224(4) Uani 1 1 d . .
C28 C 0.6605(2) -0.12678(14) 0.62797(9) 0.0278(4) Uani 1 1 d . .
H28 H 0.7283 -0.1038 0.6000 0.033 Uiso 1 1 calc R U
C29 C 0.6186(2) -0.20424(13) 0.61867(9) 0.0303(5) Uani 1 1 d . .
H29 H 0.6566 -0.2347 0.5845 0.036 Uiso 1 1 calc R U
C30 C 0.5184(2) -0.23891(12) 0.66003(9) 0.0294(4) Uani 1 1 d . .
H30 H 0.4909 -0.2933 0.6542 0.035 Uiso 1 1 calc R U
C31 C 0.4601(2) -0.19451(12) 0.70871(9) 0.0252(4) Uani 1 1 d . .
H31 H 0.3917 -0.2185 0.7357 0.030 Uiso 1 1 calc R U
C32 C 0.5007(2) -0.11320(11) 0.71929(8) 0.0206(4) Uani 1 1 d . .
C33 C 0.4449(2) -0.06614(11) 0.77096(8) 0.0188(3) Uani 1 1 d . .
C34 C 0.3304(2) -0.09556(10) 0.81328(8) 0.0191(4) Uani 1 1 d . .
C35 C 0.3514(2) -0.09418(10) 0.87859(8) 0.0184(3) Uani 1 1 d . .
C36 C 0.2506(2) -0.12420(11) 0.92170(8) 0.0207(4) Uani 1 1 d . .
H36 H 0.2702 -0.1246 0.9661 0.025 Uiso 1 1 calc R U
C37 C 0.1249(2) -0.15273(11) 0.89985(9) 0.0224(4) Uani 1 1 d . .
H37 H 0.0591 -0.1752 0.9290 0.027 Uiso 1 1 calc R U
C38 C 0.0914(2) -0.14909(11) 0.83399(9) 0.0215(4) Uani 1 1 d . .
C39 C -0.0452(2) -0.16929(11) 0.81191(10) 0.0252(4) Uani 1 1 d . .
H39 H -0.1126 -0.1902 0.8410 0.030 Uiso 1 1 calc R U
C40 C -0.0816(2) -0.15918(12) 0.74913(10) 0.0277(4) Uani 1 1 d . .
H40 H -0.1745 -0.1712 0.7352 0.033 Uiso 1 1 calc R U
C41 C 0.0200(2) -0.13074(12) 0.70546(9) 0.0279(4) Uani 1 1 d . .
H41 H -0.0052 -0.1238 0.6620 0.033 Uiso 1 1 calc R U
C42 C 0.1546(2) -0.11297(11) 0.72479(9) 0.0243(4) Uani 1 1 d . .
H42 H 0.2219 -0.0954 0.6943 0.029 Uiso 1 1 calc R U
C43 C 0.1948(2) -0.12046(11) 0.79000(8) 0.0205(4) Uani 1 1 d . .
N1 N 0.64066(16) 0.04505(9) 0.92335(6) 0.0173(3) Uani 1 1 d . .
N2 N 0.90811(18) 0.13079(10) 0.89947(7) 0.0237(3) Uani 1 1 d . .
N3 N 1.00983(19) 0.16389(10) 0.86550(7) 0.0239(3) Uani 1 1 d . .
N4 N 1.04406(17) 0.11106(9) 0.81957(7) 0.0198(3) Uani 1 1 d . .
O1 O 0.46221(14) 0.05390(7) 0.83372(5) 0.0188(3) Uani 1 1 d . .
O2 O 0.47368(13) -0.06289(7) 0.90338(6) 0.0187(3) Uani 1 1 d . .
B1 B 0.4824(2) 0.02402(12) 0.89848(9) 0.0178(4) Uani 1 1 d . .

loop_
_atom_site_aniso_label
_atom_site_aniso_U_11
_atom_site_aniso_U_22
_atom_site_aniso_U_33
_atom_site_aniso_U_23
_atom_site_aniso_U_13
_atom_site_aniso_U_12
C1 0.0225(9) 0.0182(8) 0.0135(7) 0.0010(6) -0.0011(6) -0.0002(7)
C2 0.0218(9) 0.0232(8) 0.0177(8) 0.0011(7) -0.0009(7) -0.0001(7)
C3 0.0223(9) 0.0245(9) 0.0227(9) -0.0001(7) 0.0052(7) 0.0014(7)
C4 0.0320(10) 0.0225(9) 0.0173(8) -0.0026(7) 0.0047(7) 0.0011(8)
C5 0.0283(10) 0.0200(8) 0.0153(7) -0.0007(6) 0.0000(7) -0.0007(7)
C6 0.0218(9) 0.0202(8) 0.0132(7) 0.0013(6) 0.0002(6) -0.0001(7)
C7 0.0213(9) 0.0210(8) 0.0149(7) 0.0008(6) -0.0006(6) -0.0019(7)
C8 0.0193(9) 0.0222(8) 0.0181(8) -0.0010(7) 0.0020(7) 0.0009(7)
C9 0.0210(9) 0.0201(8) 0.0163(7) 0.0000(6) -0.0006(7) 0.0020(7)
C10 0.0230(9) 0.0206(8) 0.0183(8) -0.0014(6) 0.0003(7) -0.0001(7)
C11 0.0203(9) 0.0270(9) 0.0207(8) 0.0026(7) 0.0021(7) -0.0012(7)
C12 0.0253(9) 0.0232(8) 0.0200(8) 0.0038(7) 0.0016(7) -0.0029(8)
C13 0.0267(10) 0.0308(10) 0.0247(9) 0.0048(8) 0.0002(8) -0.0027(8)
C14 0.0310(11) 0.0420(12) 0.0296(10) 0.0103(9) -0.0067(9) -0.0076(9)
C15 0.0472(14) 0.0488(13) 0.0198(9) 0.0017(9) -0.0039(9) -0.0132(11)
C16 0.0473(14) 0.0499(13) 0.0238(10) -0.0034(10) 0.0070(10) -0.0007(11)
C17 0.0309(11) 0.0380(11) 0.0246(9) 0.0021(8) 0.0036(8) 0.0019(9)
C18 0.0235(9) 0.0291(10) 0.0230(9) 0.0049(8) 0.0074(7) 0.0068(8)
C19 0.0310(11) 0.0295(10) 0.0416(12) 0.0095(9) 0.0156(9) 0.0068(9)
C20 0.0440(14) 0.0435(13) 0.0586(16) 0.0284(12) 0.0257(13) 0.0141(12)
C21 0.0502(16) 0.0672(18) 0.0439(14) 0.0349(13) 0.0226(13) 0.0302(14)
C22 0.0364(13) 0.081(2) 0.0230(10) 0.0129(11) 0.0048(9) 0.0226(13)
C23 0.0275(10) 0.0453(12) 0.0218(9) 0.0036(9) 0.0026(8) 0.0104(9)
C24 0.0213(9) 0.0216(8) 0.0123(7) -0.0004(6) -0.0017(6) 0.0028(7)
C25 0.0270(10) 0.0234(9) 0.0177(8) 0.0011(7) -0.0015(7) -0.0035(8)
C26 0.0243(10) 0.0335(10) 0.0157(8) 0.0022(7) 0.0017(7) -0.0026(8)
C27 0.0236(9) 0.0292(9) 0.0144(8) -0.0011(7) -0.0023(7) 0.0037(8)
C28 0.0271(10) 0.0402(11) 0.0162(8) -0.0026(8) 0.0014(7) 0.0052(9)
C29 0.0330(11) 0.0392(11) 0.0187(9) -0.0104(8) -0.0019(8) 0.0101(9)
C30 0.0382(12) 0.0253(9) 0.0248(9) -0.0082(8) -0.0023(8) 0.0048(8)
C31 0.0300(10) 0.0242(9) 0.0215(8) -0.0034(7) 0.0002(8) 0.0015(8)
C32 0.0231(9) 0.0243(9) 0.0144(7) -0.0017(7) -0.0025(7) 0.0027(7)
C33 0.0208(9) 0.0210(8) 0.0146(7) -0.0010(6) -0.0010(7) 0.0015(7)
C34 0.0241(9) 0.0169(8) 0.0163(8) -0.0026(6) -0.0004(7) 0.0008(7)
C35 0.0217(9) 0.0157(7) 0.0178(8) -0.0003(6) -0.0025(7) 0.0010(7)
C36 0.0253(9) 0.0193(8) 0.0175(8) 0.0011(7) -0.0001(7) 0.0012(7)
C37 0.0241(9) 0.0205(8) 0.0227(9) 0.0009(7) 0.0035(7) -0.0011(7)
C38 0.0234(9) 0.0176(8) 0.0234(9) -0.0018(7) -0.0002(7) -0.0007(7)
C39 0.0241(10) 0.0219(9) 0.0297(9) -0.0031(7) 0.0004(8) -0.0019(8)
C40 0.0239(10) 0.0256(9) 0.0337(10) -0.0066(8) -0.0067(8) -0.0015(8)
C41 0.0305(11) 0.0310(10) 0.0223(9) -0.0065(8) -0.0068(8) 0.0016(9)
C42 0.0275(10) 0.0251(9) 0.0202(9) -0.0047(7) -0.0020(7) 0.0007(8)
C43 0.0240(9) 0.0179(8) 0.0196(8) -0.0034(7) -0.0011(7) 0.0002(7)
N1 0.0183(7) 0.0189(7) 0.0147(6) -0.0004(5) 0.0007(5) 0.0001(6)
N2 0.0254(8) 0.0232(7) 0.0226(7) -0.0026(6) 0.0035(6) -0.0017(6)
N3 0.0266(8) 0.0232(8) 0.0217(7) -0.0032(6) 0.0039(6) -0.0010(7)
N4 0.0210(7) 0.0216(7) 0.0167(6) 0.0008(6) 0.0001(6) 0.0010(6)
O1 0.0242(6) 0.0185(6) 0.0136(5) -0.0019(5) -0.0013(5) 0.0011(5)
O2 0.0197(6) 0.0201(6) 0.0163(5) -0.0008(5) -0.0024(5) -0.0010(5)
B1 0.0180(9) 0.0207(9) 0.0145(8) -0.0005(7) -0.0009(7) -0.0003(7)

loop_
_atom_type_symbol
_atom_type_description
_atom_type_scat_dispersion_real
_atom_type_scat_dispersion_imag
_atom_type_scat_source
C C 0.0181 0.0091 'International Tables Vol C Tables 4.2.6.8 and 6.1.1.4'
H H 0.0000 0.0000 'International Tables Vol C Tables 4.2.6.8 and 6.1.1.4'
N N 0.0311 0.0180 'International Tables Vol C Tables 4.2.6.8 and 6.1.1.4'
O O 0.0492 0.0322 'International Tables Vol C Tables 4.2.6.8 and 6.1.1.4'
B B 0.0090 0.0039 'International Tables Vol C Tables 4.2.6.8 and 6.1.1.4'

loop_
_geom_angle_atom_site_label_1
_geom_angle_atom_site_label_2
_geom_angle_atom_site_label_3
_geom_angle
C2 C1 C6 117.89(17)
C2 C1 B1 133.63(16)
C6 C1 B1 108.48(16)
C1 C2 C3 119.79(18)
C1 C2 H2 120.1
C3 C2 H2 120.1
C4 C3 C2 121.16(18)
C4 C3 H3 119.4
C2 C3 H3 119.4
C5 C4 C3 120.22(17)
C5 C4 H4 119.9
C3 C4 H4 119.9
C6 C5 C4 117.90(18)
C6 C5 H5 121.0
C4 C5 H5 121.0
C5 C6 C1 123.00(18)
C5 C6 C7 127.52(17)
C1 C6 C7 109.43(16)
N1 C7 C6 112.93(16)
N1 C7 H7 123.5
C6 C7 H7 123.5
N1 C8 C9 112.87(15)
N1 C8 C18 109.27(14)
C9 C8 C18 114.87(16)
N1 C8 H8 106.4
C9 C8 H8 106.4
C18 C8 H8 106.4
N2 C9 C10 108.63(16)
N2 C9 C8 123.52(16)
C10 C9 C8 127.85(16)
N4 C10 C9 104.61(16)
N4 C10 H10 127.7
C9 C10 H10 127.7
N4 C11 C12 111.34(16)
N4 C11 H11A 109.4
C12 C11 H11A 109.4
N4 C11 H11B 109.4
C12 C11 H11B 109.4
H11A C11 H11B 108.0
C17 C12 C13 119.00(18)
C17 C12 C11 120.12(18)
C13 C12 C11 120.88(18)
C14 C13 C12 120.6(2)
C14 C13 H13 119.7
C12 C13 H13 119.7
C15 C14 C13 120.2(2)
C15 C14 H14 119.9
C13 C14 H14 119.9
C14 C15 C16 119.6(2)
C14 C15 H15 120.2
C16 C15 H15 120.2
C15 C16 C17 120.2(2)
C15 C16 H16 119.9
C17 C16 H16 119.9
C12 C17 C16 120.3(2)
C12 C17 H17 119.8
C16 C17 H17 119.8
C23 C18 C19 119.6(2)
C23 C18 C8 121.65(19)
C19 C18 C8 118.73(19)
C20 C19 C18 120.4(3)
C20 C19 H19 119.8
C18 C19 H19 119.8
C19 C20 C21 120.0(3)
C19 C20 H20 120.0
C21 C20 H20 120.0
C22 C21 C20 119.8(2)
C22 C21 H21 120.1
C20 C21 H21 120.1
C21 C22 C23 120.4(3)
C21 C22 H22 119.8
C23 C22 H22 119.8
C18 C23 C22 119.7(2)
C18 C23 H23 120.1
C22 C23 H23 120.1
O1 C24 C33 120.97(16)
O1 C24 C25 117.08(16)
C33 C24 C25 121.87(16)
C26 C25 C24 120.13(18)
C26 C25 H25 119.9
C24 C25 H25 119.9
C25 C26 C27 120.49(18)
C25 C26 H26 119.8
C27 C26 H26 119.8
C26 C27 C28 121.25(18)
C26 C27 C32 119.46(17)
C28 C27 C32 119.23(18)
C29 C28 C27 121.44(19)
C29 C28 H28 119.3
C27 C28 H28 119.3
C28 C29 C30 119.72(18)
C28 C29 H29 120.1
C30 C29 H29 120.1
C31 C30 C29 120.47(19)
C31 C30 H30 119.8
C29 C30 H30 119.8
C30 C31 C32 121.16(19)
C30 C31 H31 119.4
C32 C31 H31 119.4
C27 C32 C31 117.94(17)
C27 C32 C33 119.62(17)
C31 C32 C33 122.38(17)
C24 C33 C32 118.09(17)
C24 C33 C34 119.18(15)
C32 C33 C34 122.66(16)
C35 C34 C43 118.00(17)
C35 C34 C33 118.74(17)
C43 C34 C33 123.12(15)
O2 C35 C34 120.14(16)
O2 C35 C36 117.71(15)
C34 C35 C36 122.15(17)
C37 C36 C35 120.13(16)
C37 C36 H36 119.9
C35 C36 H36 119.9
C36 C37 C38 120.55(17)
C36 C37 H37 119.7
C38 C37 H37 119.7
C39 C38 C37 120.85(18)
C39 C38 C43 119.73(17)
C37 C38 C43 119.33(17)
C40 C39 C38 121.01(19)
C40 C39 H39 119.5
C38 C39 H39 119.5
C39 C40 C41 119.48(19)
C39 C40 H40 120.3
C41 C40 H40 120.3
C42 C41 C40 121.07(18)
C42 C41 H41 119.5
C40 C41 H41 119.5
C41 C42 C43 120.92(19)
C41 C42 H42 119.5
C43 C42 H42 119.5
C42 C43 C38 117.74(17)
C42 C43 C34 122.71(17)
C38 C43 C34 119.42(16)
C7 N1 C8 125.00(16)
C7 N1 B1 111.51(14)
C8 N1 B1 123.29(13)
N3 N2 C9 108.61(15)
N2 N3 N4 106.88(15)
C10 N4 N3 111.27(15)
C10 N4 C11 128.39(15)
N3 N4 C11 120.32(15)
C24 O1 B1 119.36(13)
C35 O2 B1 113.49(14)
O2 B1 O1 113.45(14)
O2 B1 C1 119.40(15)
O1 B1 C1 110.50(14)
O2 B1 N1 104.11(14)
O1 B1 N1 110.23(14)
C1 B1 N1 97.40(13)

loop_
_geom_bond_atom_site_label_1
_geom_bond_atom_site_label_2
_geom_bond_distance
C1 C2 1.384(3)
C1 C6 1.414(2)
C1 B1 1.616(3)
C2 C3 1.401(3)
C2 H2 0.9500
C3 C4 1.394(3)
C3 H3 0.9500
C4 C5 1.390(3)
C4 H4 0.9500
C5 C6 1.390(2)
C5 H5 0.9500
C6 C7 1.460(3)
C7 N1 1.288(2)
C7 H7 0.9500
C8 N1 1.479(2)
C8 C9 1.501(3)
C8 C18 1.525(3)
C8 H8 1.0000
C9 N2 1.359(2)
C9 C10 1.367(3)
C10 N4 1.342(2)
C10 H10 0.9500
C11 N4 1.471(2)
C11 C12 1.514(2)
C11 H11A 0.9900
C11 H11B 0.9900
C12 C17 1.389(3)
C12 C13 1.390(3)
C13 C14 1.388(3)
C13 H13 0.9500
C14 C15 1.384(4)
C14 H14 0.9500
C15 C16 1.385(4)
C15 H15 0.9500
C16 C17 1.395(3)
C16 H16 0.9500
C17 H17 0.9500
C18 C23 1.391(3)
C18 C19 1.394(3)
C19 C20 1.383(3)
C19 H19 0.9500
C20 C21 1.391(5)
C20 H20 0.9500
C21 C22 1.384(5)
C21 H21 0.9500
C22 C23 1.394(3)
C22 H22 0.9500
C23 H23 0.9500
C24 O1 1.372(2)
C24 C33 1.384(3)
C24 C25 1.412(3)
C25 C26 1.369(3)
C25 H25 0.9500
C26 C27 1.417(3)
C26 H26 0.9500
C27 C28 1.422(3)
C27 C32 1.422(3)
C28 C29 1.364(3)
C28 H28 0.9500
C29 C30 1.410(3)
C29 H29 0.9500
C30 C31 1.376(3)
C30 H30 0.9500
C31 C32 1.425(3)
C31 H31 0.9500
C32 C33 1.438(2)
C33 C34 1.486(3)
C34 C35 1.385(2)
C34 C43 1.437(3)
C35 O2 1.374(2)
C35 C36 1.408(3)
C36 C37 1.363(3)
C36 H36 0.9500
C37 C38 1.419(3)
C37 H37 0.9500
C38 C39 1.417(3)
C38 C43 1.428(3)
C39 C40 1.372(3)
C39 H39 0.9500
C40 C41 1.412(3)
C40 H40 0.9500
C41 C42 1.371(3)
C41 H41 0.9500
C42 C43 1.426(3)
C42 H42 0.9500
N1 B1 1.628(2)
N2 N3 1.320(2)
N3 N4 1.344(2)
O1 B1 1.459(2)
O2 B1 1.453(2)

loop_
_geom_torsion_atom_site_label_1
_geom_torsion_atom_site_label_2
_geom_torsion_atom_site_label_3
_geom_torsion_atom_site_label_4
_geom_torsion
C6 C1 C2 C3 -1.0(3)
B1 C1 C2 C3 179.67(17)
C1 C2 C3 C4 1.1(3)
C2 C3 C4 C5 0.3(3)
C3 C4 C5 C6 -1.7(3)
C4 C5 C6 C1 1.9(3)
C4 C5 C6 C7 -175.30(18)
C2 C1 C6 C5 -0.5(3)
B1 C1 C6 C5 179.02(16)
C2 C1 C6 C7 177.10(16)
B1 C1 C6 C7 -3.37(19)
C5 C6 C7 N1 177.65(17)
C1 C6 C7 N1 0.2(2)
N1 C8 C9 N2 38.8(2)
C18 C8 C9 N2 -87.4(2)
N1 C8 C9 C10 -142.40(18)
C18 C8 C9 C10 91.4(2)
N2 C9 C10 N4 -0.2(2)
C8 C9 C10 N4 -179.14(17)
N4 C11 C12 C17 -135.90(19)
N4 C11 C12 C13 44.6(2)
C17 C12 C13 C14 -0.5(3)
C11 C12 C13 C14 179.07(19)
C12 C13 C14 C15 1.5(3)
C13 C14 C15 C16 -1.0(3)
C14 C15 C16 C17 -0.5(4)
C13 C12 C17 C16 -1.0(3)
C11 C12 C17 C16 179.5(2)
C15 C16 C17 C12 1.5(4)
N1 C8 C18 C23 -90.0(2)
C9 C8 C18 C23 38.0(2)
N1 C8 C18 C19 88.9(2)
C9 C8 C18 C19 -143.11(18)
C23 C18 C19 C20 -1.8(3)
C8 C18 C19 C20 179.29(19)
C18 C19 C20 C21 1.0(3)
C19 C20 C21 C22 0.8(4)
C20 C21 C22 C23 -1.8(4)
C19 C18 C23 C22 0.9(3)
C8 C18 C23 C22 179.71(18)
C21 C22 C23 C18 1.0(3)
O1 C24 C25 C26 -179.48(16)
C33 C24 C25 C26 -2.5(3)
C24 C25 C26 C27 -1.7(3)
C25 C26 C27 C28 -175.35(18)
C25 C26 C27 C32 1.7(3)
C26 C27 C28 C29 175.16(19)
C32 C27 C28 C29 -1.9(3)
C27 C28 C29 C30 -0.2(3)
C28 C29 C30 C31 1.6(3)
C29 C30 C31 C32 -1.0(3)
C26 C27 C32 C31 -174.66(17)
C28 C27 C32 C31 2.4(3)
C26 C27 C32 C33 2.4(3)
C28 C27 C32 C33 179.50(16)
C30 C31 C32 C27 -1.0(3)
C30 C31 C32 C33 -178.03(18)
O1 C24 C33 C32 -176.65(15)
C25 C24 C33 C32 6.5(3)
O1 C24 C33 C34 0.4(2)
C25 C24 C33 C34 -176.49(17)
C27 C32 C33 C24 -6.4(3)
C31 C32 C33 C24 170.55(17)
C27 C32 C33 C34 176.72(16)
C31 C32 C33 C34 -6.3(3)
C24 C33 C34 C35 -50.0(2)
C32 C33 C34 C35 126.82(19)
C24 C33 C34 C43 125.61(19)
C32 C33 C34 C43 -57.5(2)
C43 C34 C35 O2 -173.14(15)
C33 C34 C35 O2 2.7(3)
C43 C34 C35 C36 6.9(3)
C33 C34 C35 C36 -177.20(16)
O2 C35 C36 C37 177.17(16)
C34 C35 C36 C37 -2.9(3)
C35 C36 C37 C38 -3.0(3)
C36 C37 C38 C39 -172.11(18)
C36 C37 C38 C43 4.4(3)
C37 C38 C39 C40 174.26(18)
C43 C38 C39 C40 -2.3(3)
C38 C39 C40 C41 2.1(3)
C39 C40 C41 C42 -0.1(3)
C40 C41 C42 C43 -1.8(3)
C41 C42 C43 C38 1.6(3)
C41 C42 C43 C34 -174.16(18)
C39 C38 C43 C42 0.4(3)
C37 C38 C43 C42 -176.22(17)
C39 C38 C43 C34 176.33(17)
C37 C38 C43 C34 -0.3(3)
C35 C34 C43 C42 170.50(17)
C33 C34 C43 C42 -5.2(3)
C35 C34 C43 C38 -5.2(3)
C33 C34 C43 C38 179.08(16)
C6 C7 N1 C8 -171.93(15)
C6 C7 N1 B1 3.1(2)
C9 C8 N1 C7 -60.7(2)
C18 C8 N1 C7 68.4(2)
C9 C8 N1 B1 124.81(16)
C18 C8 N1 B1 -106.08(18)
C10 C9 N2 N3 0.5(2)
C8 C9 N2 N3 179.45(17)
C9 N2 N3 N4 -0.5(2)
C9 C10 N4 N3 -0.1(2)
C9 C10 N4 C11 178.16(17)
N2 N3 N4 C10 0.4(2)
N2 N3 N4 C11 -178.03(15)
C12 C11 N4 C10 50.7(2)
C12 C11 N4 N3 -131.20(17)
C33 C24 O1 B1 63.9(2)
C25 C24 O1 B1 -119.16(18)
C34 C35 O2 B1 72.0(2)
C36 C35 O2 B1 -108.09(18)
C35 O2 B1 O1 -54.2(2)
C35 O2 B1 C1 78.87(19)
C35 O2 B1 N1 -174.03(13)
C24 O1 B1 O2 -31.8(2)
C24 O1 B1 C1 -169.02(15)
C24 O1 B1 N1 84.46(18)
C2 C1 B1 O2 -65.2(3)
C6 C1 B1 O2 115.37(17)
C2 C1 B1 O1 69.1(3)
C6 C1 B1 O1 -110.33(16)
C2 C1 B1 N1 -176.02(19)
C6 C1 B1 N1 4.56(17)
C7 N1 B1 O2 -127.55(15)
C8 N1 B1 O2 47.62(19)
C7 N1 B1 O1 110.45(16)
C8 N1 B1 O1 -74.38(19)
C7 N1 B1 C1 -4.65(17)
C8 N1 B1 C1 170.52(14)
